data_1514749
loop_
_publ_author_name
'Dimitrijevi\'c, Elena'
'Taylor, Mark S.'

_publ_section_title
;
 9-Hetero-10-boraanthracene-derived borinic acid catalysts for
 regioselective activation of polyols
;
_journal_issue 8
_journal_name_full 'Chemical Science'
_journal_page_first 3298
_journal_paper_doi 10.1039/c3sc51172c
_journal_volume 4
_journal_year 2013
_chemical_formula_moiety 'C24 H16 B2 O3'
_chemical_formula_sum 'C24 H16 B2 O3'
_chemical_formula_weight 373.99
_chemical_name_systematic
;
?
;
_space_group_IT_number 14
_symmetry_cell_setting monoclinic
_symmetry_space_group_name_Hall '-P 2yn'
_symmetry_space_group_name_H-M 'P 1 21/n 1'
_atom_sites_solution_hydrogens geom
_atom_sites_solution_primary direct
_atom_sites_solution_secondary difmap
_audit_creation_method SHELXL-97
_cell_angle_alpha 90.00
_cell_angle_beta 92.764(3)
_cell_angle_gamma 90.00
_cell_formula_units_Z 20
_cell_length_a 9.4797(6)
_cell_length_b 45.490(3)
_cell_length_c 21.7415(13)
_cell_measurement_reflns_used 9859
_cell_measurement_temperature 150(1)
_cell_measurement_theta_max 65.43
_cell_measurement_theta_min 3.56
_cell_volume 9364.7(10)
_computing_cell_refinement APEX2
_computing_data_collection 'APEX2 (Bruker, 2007)'
_computing_data_reduction 'SAINT (Bruker, 2007)'
_computing_molecular_graphics 'PLATON (Spek, 2009)'
_computing_publication_material 'SHELXTL (Sheldrick, 2008)'
_computing_structure_refinement 'SHELXL-97 (Sheldrick, 2008)'
_computing_structure_solution 'SHELXS-97 (Sheldrick, 2008)'
_diffrn_ambient_temperature 150(1)
_diffrn_measured_fraction_theta_full 0.973
_diffrn_measured_fraction_theta_max 0.973
_diffrn_measurement_device_type 'Bruker APEX DUO '
_diffrn_measurement_method '\f and \w scans'
_diffrn_radiation_monochromator 'multi layer optics'
_diffrn_radiation_source 'Cu microsource'
_diffrn_radiation_type CuK\a
_diffrn_radiation_wavelength 1.54178
_diffrn_reflns_av_R_equivalents 0.0394
_diffrn_reflns_av_sigmaI/netI 0.0381
_diffrn_reflns_limit_h_max 11
_diffrn_reflns_limit_h_min -11
_diffrn_reflns_limit_k_max 52
_diffrn_reflns_limit_k_min -35
_diffrn_reflns_limit_l_max 25
_diffrn_reflns_limit_l_min -23
_diffrn_reflns_number 60123
_diffrn_reflns_theta_full 66.02
_diffrn_reflns_theta_max 66.02
_diffrn_reflns_theta_min 2.25
_diffrn_standards_number 0
_exptl_absorpt_coefficient_mu 0.676
_exptl_absorpt_correction_T_max 0.7527
_exptl_absorpt_correction_T_min 0.6604
_exptl_absorpt_correction_type multi-scan
_exptl_absorpt_process_details 'SADABS (Sheldrick, 1996)'
_exptl_crystal_colour colourless
_exptl_crystal_density_diffrn 1.326
_exptl_crystal_density_method 'not measured'
_exptl_crystal_description needle
_exptl_crystal_F_000 3880
_exptl_crystal_size_max 0.31
_exptl_crystal_size_mid 0.21
_exptl_crystal_size_min 0.15
_refine_diff_density_max 0.429
_refine_diff_density_min -0.254
_refine_diff_density_rms 0.046
_refine_ls_extinction_method none
_refine_ls_goodness_of_fit_ref 1.067
_refine_ls_hydrogen_treatment constr
_refine_ls_matrix_type full
_refine_ls_number_parameters 1306
_refine_ls_number_reflns 15900
_refine_ls_number_restraints 0
_refine_ls_restrained_S_all 1.067
_refine_ls_R_factor_all 0.0721
_refine_ls_R_factor_gt 0.0595
_refine_ls_shift/su_max 0.001
_refine_ls_shift/su_mean 0.000
_refine_ls_structure_factor_coef Fsqd
_refine_ls_weighting_details 'calc w=1/[\s^2^(Fo^2^)+(0.0564P)^2^+6.7596P] where P=(Fo^2^+2Fc^2^)/3'
_refine_ls_weighting_scheme calc
_refine_ls_wR_factor_gt 0.1509
_refine_ls_wR_factor_ref 0.1593
_reflns_number_gt 12861
_reflns_number_total 15900
_reflns_threshold_expression I>2\s(I)
_cod_data_source_file c3sc51172c.txt
_cod_data_source_block d1203
_cod_depositor_comments
;
The following automatic conversions were performed:

'_symmetry_cell_setting' value 'Monoclinic' changed to 'monoclinic'
according to
/usr/data/users/saulius/automatic-downloads/retrospective/RSC/lib/dictionaries/cif_core.dic
dictionary named 'cif_core.dic' version 2.4.2 from 2011-04-26.

Automatic conversion script
Id: cif_fix_values 2281 2013-09-26 08:29:07Z andrius 
;
_cod_original_cell_volume 9364.8(10)
_cod_original_sg_symbol_H-M 'P 21/n'
_cod_database_code 1514749

loop_
_symmetry_equiv_pos_as_xyz
'x, y, z'
'-x+1/2, y+1/2, -z+1/2'
'-x, -y, -z'
'x-1/2, -y-1/2, z-1/2'

loop_
_atom_site_label
_atom_site_type_symbol
_atom_site_fract_x
_atom_site_fract_y
_atom_site_fract_z
_atom_site_U_iso_or_equiv
_atom_site_adp_type
_atom_site_occupancy
_atom_site_symmetry_multiplicity
_atom_site_calc_flag
_atom_site_refinement_flags
O1A O -0.05443(18) 0.24323(4) 0.40388(8) 0.0553(5) Uani 1 1 d .
O2A O -0.23603(15) 0.29470(4) 0.25865(6) 0.0397(4) Uani 1 1 d .
O3A O 0.26629(14) 0.18459(3) 0.46871(6) 0.0303(3) Uani 1 1 d .
C1A C -0.0290(2) 0.26816(4) 0.29935(9) 0.0287(4) Uani 1 1 d .
C2A C 0.1131(2) 0.26121(5) 0.28941(10) 0.0365(5) Uani 1 1 d .
H2AA H 0.1643 0.2494 0.3188 0.044 Uiso 1 1 calc R
C3A C 0.1798(2) 0.27097(6) 0.23851(11) 0.0479(6) Uani 1 1 d .
H3AA H 0.2751 0.2657 0.2327 0.057 Uiso 1 1 calc R
C4A C 0.1074(3) 0.28859(7) 0.19569(12) 0.0574(7) Uani 1 1 d .
H4AA H 0.1538 0.2955 0.1607 0.069 Uiso 1 1 calc R
C5A C -0.0313(3) 0.29616(7) 0.20351(11) 0.0526(7) Uani 1 1 d .
H5AA H -0.0809 0.3083 0.1742 0.063 Uiso 1 1 calc R
C6A C -0.0978(2) 0.28580(5) 0.25502(9) 0.0330(5) Uani 1 1 d .
C7A C -0.3165(2) 0.28649(5) 0.30703(9) 0.0286(4) Uani 1 1 d .
C8A C -0.4546(2) 0.29699(5) 0.30338(10) 0.0395(5) Uani 1 1 d .
H8AA H -0.4871 0.3088 0.2696 0.047 Uiso 1 1 calc R
C9A C -0.5431(2) 0.28999(5) 0.34927(10) 0.0379(5) Uani 1 1 d .
H9AA H -0.6372 0.2972 0.3472 0.045 Uiso 1 1 calc R
C10A C -0.4972(2) 0.27259(5) 0.39856(10) 0.0354(5) Uani 1 1 d .
H10A H -0.5596 0.2676 0.4298 0.042 Uiso 1 1 calc R
C11A C -0.3599(2) 0.26258(4) 0.40160(9) 0.0322(5) Uani 1 1 d .
H11A H -0.3281 0.2509 0.4357 0.039 Uiso 1 1 calc R
C12A C -0.2657(2) 0.26921(4) 0.35575(9) 0.0257(4) Uani 1 1 d .
C13A C 0.0579(2) 0.19240(5) 0.40095(9) 0.0331(5) Uani 1 1 d .
C14A C -0.0369(2) 0.17933(6) 0.35754(10) 0.0423(6) Uani 1 1 d .
H14A H -0.1118 0.1908 0.3397 0.051 Uiso 1 1 calc R
C15A C -0.0246(2) 0.15065(6) 0.34020(10) 0.0481(6) Uani 1 1 d .
H15A H -0.0903 0.1424 0.3106 0.058 Uiso 1 1 calc R
C16A C 0.0849(2) 0.13336(5) 0.36618(10) 0.0428(5) Uani 1 1 d .
H16A H 0.0935 0.1134 0.3542 0.051 Uiso 1 1 calc R
C17A C 0.1810(2) 0.14528(5) 0.40944(10) 0.0341(5) Uani 1 1 d .
H17A H 0.2554 0.1337 0.4274 0.041 Uiso 1 1 calc R
C18A C 0.1660(2) 0.17452(4) 0.42593(9) 0.0287(4) Uani 1 1 d .
C19A C 0.2640(2) 0.21284(4) 0.49151(9) 0.0304(4) Uani 1 1 d .
C20A C 0.3712(2) 0.21907(5) 0.53556(10) 0.0378(5) Uani 1 1 d .
H20A H 0.4384 0.2044 0.5476 0.045 Uiso 1 1 calc R
C21A C 0.3790(3) 0.24659(5) 0.56141(12) 0.0477(6) Uani 1 1 d .
H21A H 0.4523 0.2510 0.5913 0.057 Uiso 1 1 calc R
C22A C 0.2809(3) 0.26784(6) 0.54413(12) 0.0515(6) Uani 1 1 d .
H22A H 0.2865 0.2868 0.5622 0.062 Uiso 1 1 calc R
C23A C 0.1751(3) 0.26148(5) 0.50074(12) 0.0470(6) Uani 1 1 d .
H23A H 0.1082 0.2763 0.4894 0.056 Uiso 1 1 calc R
C24A C 0.1625(2) 0.23349(5) 0.47235(10) 0.0338(5) Uani 1 1 d .
B1A B -0.1114(2) 0.25868(5) 0.35536(11) 0.0298(5) Uani 1 1 d .
B2A B 0.0501(3) 0.22431(6) 0.42375(12) 0.0371(6) Uani 1 1 d .
O1B O 0.58647(16) 0.13160(4) 0.11890(8) 0.0508(4) Uani 1 1 d .
O2B O 0.73237(14) 0.19996(3) 0.23774(6) 0.0290(3) Uani 1 1 d .
O3B O 0.24213(14) 0.08528(3) 0.03299(6) 0.0328(3) Uani 1 1 d .
C1B C 0.5376(2) 0.16762(4) 0.20560(9) 0.0297(4) Uani 1 1 d .
C2B C 0.3967(2) 0.15972(5) 0.21655(11) 0.0382(5) Uani 1 1 d .
H2BA H 0.3519 0.1449 0.1919 0.046 Uiso 1 1 calc R
C3B C 0.3227(2) 0.17296(6) 0.26195(11) 0.0445(6) Uani 1 1 d .
H3BA H 0.2282 0.1672 0.2684 0.053 Uiso 1 1 calc R
C4B C 0.3866(2) 0.19465(6) 0.29816(11) 0.0445(6) Uani 1 1 d .
H4BA H 0.3354 0.2037 0.3296 0.053 Uiso 1 1 calc R
C5B C 0.5232(2) 0.20327(5) 0.28928(10) 0.0367(5) Uani 1 1 d .
H5BA H 0.5667 0.2182 0.3142 0.044 Uiso 1 1 calc R
C6B C 0.5969(2) 0.18968(4) 0.24304(9) 0.0279(4) Uani 1 1 d .
C7B C 0.8196(2) 0.18895(4) 0.19431(8) 0.0258(4) Uani 1 1 d .
C8B C 0.9532(2) 0.20180(5) 0.19471(9) 0.0310(4) Uani 1 1 d .
H8BA H 0.9784 0.2170 0.2232 0.037 Uiso 1 1 calc R
C9B C 1.0479(2) 0.19221(5) 0.15324(10) 0.0355(5) Uani 1 1 d .
H9BA H 1.1393 0.2008 0.1533 0.043 Uiso 1 1 calc R
C10B C 1.0119(2) 0.17015(5) 0.11138(10) 0.0390(5) Uani 1 1 d .
H10B H 1.0782 0.1636 0.0830 0.047 Uiso 1 1 calc R
C11B C 0.8795(2) 0.15782(5) 0.11126(10) 0.0363(5) Uani 1 1 d .
H11B H 0.8549 0.1429 0.0821 0.044 Uiso 1 1 calc R
C12B C 0.7791(2) 0.16675(4) 0.15336(9) 0.0278(4) Uani 1 1 d .
C13B C 0.3682(2) 0.13177(5) 0.04561(10) 0.0333(5) Uani 1 1 d .
C14B C 0.3744(3) 0.16122(5) 0.02676(12) 0.0478(6) Uani 1 1 d .
H14B H 0.4472 0.1735 0.0439 0.057 Uiso 1 1 calc R
C15B C 0.2795(3) 0.17266(6) -0.01518(13) 0.0600(8) Uani 1 1 d .
H15B H 0.2864 0.1927 -0.0271 0.072 Uiso 1 1 calc R
C16B C 0.1714(3) 0.15502(7) -0.04089(12) 0.0629(9) Uani 1 1 d .
H16B H 0.1055 0.1631 -0.0705 0.076 Uiso 1 1 calc R
C17B C 0.1591(3) 0.12569(6) -0.02369(10) 0.0463(6) Uani 1 1 d .
H17B H 0.0850 0.1137 -0.0406 0.056 Uiso 1 1 calc R
C18B C 0.2592(2) 0.11453(5) 0.01920(9) 0.0312(4) Uani 1 1 d .
C19B C 0.3363(2) 0.07066(4) 0.07219(9) 0.0290(4) Uani 1 1 d .
C20B C 0.3078(2) 0.04087(5) 0.07978(12) 0.0432(6) Uani 1 1 d .
H20B H 0.2293 0.0319 0.0584 0.052 Uiso 1 1 calc R
C21B C 0.3954(3) 0.02473(6) 0.11883(13) 0.0534(7) Uani 1 1 d .
H21B H 0.3771 0.0044 0.1243 0.064 Uiso 1 1 calc R
C22B C 0.5093(3) 0.03741(6) 0.15031(12) 0.0527(7) Uani 1 1 d .
H22B H 0.5686 0.0259 0.1773 0.063 Uiso 1 1 calc R
C23B C 0.5366(2) 0.06683(6) 0.14238(10) 0.0412(5) Uani 1 1 d .
H23B H 0.6158 0.0754 0.1640 0.049 Uiso 1 1 calc R
C24B C 0.4506(2) 0.08449(5) 0.10315(9) 0.0293(4) Uani 1 1 d .
B1B B 0.6294(2) 0.15404(5) 0.15635(11) 0.0322(5) Uani 1 1 d .
B2B B 0.4743(2) 0.11723(5) 0.09153(11) 0.0319(5) Uani 1 1 d .
O1C O 1.04514(15) 0.15428(3) 0.58613(6) 0.0349(3) Uani 1 1 d .
O2C O 1.24692(16) 0.11553(4) 0.74442(7) 0.0444(4) Uani 1 1 d .
O3C O 0.73218(14) 0.21435(3) 0.51919(6) 0.0295(3) Uani 1 1 d .
C1C C 1.2664(2) 0.13499(4) 0.64058(9) 0.0279(4) Uani 1 1 d .
C2C C 1.3582(2) 0.13982(5) 0.59245(9) 0.0318(4) Uani 1 1 d .
H2CA H 1.3233 0.1494 0.5559 0.038 Uiso 1 1 calc R
C3C C 1.4974(2) 0.13103(5) 0.59715(10) 0.0396(5) Uani 1 1 d .
H3CA H 1.5578 0.1346 0.5643 0.048 Uiso 1 1 calc R
C4C C 1.5488(2) 0.11691(6) 0.65051(11) 0.0441(6) Uani 1 1 d .
H4CA H 1.6443 0.1105 0.6536 0.053 Uiso 1 1 calc R
C5C C 1.4637(2) 0.11209(6) 0.69866(11) 0.0436(6) Uani 1 1 d .
H5CA H 1.4998 0.1026 0.7350 0.052 Uiso 1 1 calc R
C6C C 1.3237(2) 0.12127(5) 0.69372(9) 0.0332(5) Uani 1 1 d .
C7C C 1.1071(2) 0.12356(5) 0.74681(10) 0.0380(5) Uani 1 1 d .
C8C C 1.0453(3) 0.11606(7) 0.80150(11) 0.0555(7) Uani 1 1 d .
H8CA H 1.0987 0.1064 0.8336 0.067 Uiso 1 1 calc R
C9C C 0.9050(3) 0.12297(7) 0.80828(12) 0.0627(8) Uani 1 1 d .
H9CA H 0.8614 0.1179 0.8452 0.075 Uiso 1 1 calc R
C10C C 0.8271(3) 0.13732(7) 0.76145(13) 0.0554(7) Uani 1 1 d .
H10C H 0.7312 0.1423 0.7667 0.066 Uiso 1 1 calc R
C11C C 0.8894(2) 0.14425(5) 0.70751(11) 0.0410(5) Uani 1 1 d .
H11C H 0.8348 0.1538 0.6756 0.049 Uiso 1 1 calc R
C12C C 1.0325(2) 0.13760(5) 0.69825(10) 0.0327(5) Uani 1 1 d .
C13C C 0.8319(2) 0.16500(4) 0.51471(8) 0.0254(4) Uani 1 1 d .
C14C C 0.8194(2) 0.13727(4) 0.48719(9) 0.0295(4) Uani 1 1 d .
H14C H 0.8856 0.1224 0.4989 0.035 Uiso 1 1 calc R
C15C C 0.7134(2) 0.13106(5) 0.44349(10) 0.0352(5) Uani 1 1 d .
H15C H 0.7064 0.1120 0.4257 0.042 Uiso 1 1 calc R
C16C C 0.6167(2) 0.15282(5) 0.42563(10) 0.0364(5) Uani 1 1 d .
H16C H 0.5435 0.1485 0.3956 0.044 Uiso 1 1 calc R
C17C C 0.6259(2) 0.18046(5) 0.45099(9) 0.0329(5) Uani 1 1 d .
H17C H 0.5607 0.1954 0.4383 0.039 Uiso 1 1 calc R
C18C C 0.7329(2) 0.18619(4) 0.49559(9) 0.0265(4) Uani 1 1 d .
C19C C 0.8327(2) 0.22377(4) 0.56259(9) 0.0271(4) Uani 1 1 d .
C20C C 0.8199(2) 0.25300(5) 0.58005(10) 0.0362(5) Uani 1 1 d .
H20C H 0.7470 0.2650 0.5622 0.043 Uiso 1 1 calc R
C21C C 0.9153(2) 0.26415(5) 0.62385(11) 0.0423(6) Uani 1 1 d .
H21C H 0.9073 0.2840 0.6366 0.051 Uiso 1 1 calc R
C22C C 1.0230(2) 0.24678(5) 0.64962(11) 0.0411(5) Uani 1 1 d .
H22C H 1.0887 0.2548 0.6794 0.049 Uiso 1 1 calc R
C23C C 1.0340(2) 0.21807(5) 0.63192(10) 0.0346(5) Uani 1 1 d .
H23C H 1.1076 0.2063 0.6500 0.042 Uiso 1 1 calc R
C24C C 0.93879(19) 0.20553(4) 0.58756(9) 0.0269(4) Uani 1 1 d .
B1C B 1.1094(2) 0.14372(5) 0.63846(10) 0.0279(5) Uani 1 1 d .
B2C B 0.9446(2) 0.17361(5) 0.56482(10) 0.0263(5) Uani 1 1 d .
O1D O 1.08197(16) -0.02823(3) 0.61256(8) 0.0468(4) Uani 1 1 d .
O2D O 1.22712(16) -0.09304(4) 0.74024(7) 0.0426(4) Uani 1 1 d .
O3D O 0.72968(15) 0.01315(3) 0.52072(7) 0.0386(4) Uani 1 1 d .
C1D C 1.0339(2) -0.06089(5) 0.70497(10) 0.0351(5) Uani 1 1 d .
C2D C 0.8933(2) -0.05240(6) 0.71516(11) 0.0452(6) Uani 1 1 d .
H2DA H 0.8493 -0.0379 0.6893 0.054 Uiso 1 1 calc R
C3D C 0.8184(3) -0.06457(7) 0.76171(13) 0.0603(8) Uani 1 1 d .
H3DA H 0.7248 -0.0582 0.7682 0.072 Uiso 1 1 calc R
C4D C 0.8808(3) -0.08623(8) 0.79912(13) 0.0686(9) Uani 1 1 d .
H4DA H 0.8286 -0.0949 0.8306 0.082 Uiso 1 1 calc R
C5D C 1.0171(3) -0.09513(7) 0.79105(11) 0.0608(8) Uani 1 1 d .
H5DA H 1.0597 -0.1098 0.8168 0.073 Uiso 1 1 calc R
C6D C 1.0919(2) -0.08221(6) 0.74438(10) 0.0392(5) Uani 1 1 d .
C7D C 1.3162(2) -0.08259(5) 0.69696(9) 0.0311(4) Uani 1 1 d .
C8D C 1.4495(2) -0.09553(5) 0.69909(10) 0.0392(5) Uani 1 1 d .
H8DA H 1.4733 -0.1102 0.7288 0.047 Uiso 1 1 calc R
C9D C 1.5462(2) -0.08678(5) 0.65782(10) 0.0390(5) Uani 1 1 d .
H9DA H 1.6374 -0.0955 0.6592 0.047 Uiso 1 1 calc R
C10D C 1.5125(2) -0.06536(5) 0.61408(10) 0.0390(5) Uani 1 1 d .
H10D H 1.5799 -0.0594 0.5856 0.047 Uiso 1 1 calc R
C11D C 1.3796(2) -0.05281(5) 0.61243(10) 0.0341(5) Uani 1 1 d .
H11D H 1.3567 -0.0382 0.5824 0.041 Uiso 1 1 calc R
C12D C 1.2771(2) -0.06100(4) 0.65393(9) 0.0286(4) Uani 1 1 d .
C13D C 0.9363(2) 0.01726(4) 0.59092(10) 0.0318(5) Uani 1 1 d .
C14D C 1.0189(2) 0.03613(5) 0.62880(11) 0.0397(5) Uani 1 1 d .
H14D H 1.0984 0.0284 0.6518 0.048 Uiso 1 1 calc R
C15D C 0.9875(3) 0.06549(5) 0.63341(11) 0.0455(6) Uani 1 1 d .
H15D H 1.0440 0.0779 0.6597 0.055 Uiso 1 1 calc R
C16D C 0.8728(3) 0.07691(5) 0.59941(12) 0.0446(6) Uani 1 1 d .
H16D H 0.8519 0.0973 0.6024 0.053 Uiso 1 1 calc R
C17D C 0.7885(2) 0.05930(5) 0.56142(11) 0.0415(5) Uani 1 1 d .
H17D H 0.7104 0.0673 0.5380 0.050 Uiso 1 1 calc R
C18D C 0.8210(2) 0.02947(4) 0.55823(10) 0.0327(5) Uani 1 1 d .
C19D C 0.7511(2) -0.01655(5) 0.51156(10) 0.0358(5) Uani 1 1 d .
C20D C 0.6528(3) -0.02971(6) 0.47061(11) 0.0480(6) Uani 1 1 d .
H20D H 0.5771 -0.0186 0.4521 0.058 Uiso 1 1 calc R
C21D C 0.6680(3) -0.05928(6) 0.45761(12) 0.0556(7) Uani 1 1 d .
H21D H 0.6030 -0.0685 0.4292 0.067 Uiso 1 1 calc R
C22D C 0.7771(3) -0.07561(6) 0.48567(12) 0.0523(6) Uani 1 1 d .
H22D H 0.7859 -0.0960 0.4768 0.063 Uiso 1 1 calc R
C23D C 0.8720(3) -0.06226(5) 0.52615(11) 0.0440(6) Uani 1 1 d .
H23D H 0.9462 -0.0736 0.5451 0.053 Uiso 1 1 calc R
C24D C 0.8624(2) -0.03224(5) 0.54024(10) 0.0343(5) Uani 1 1 d .
B1D B 1.1262(2) -0.04865(5) 0.65424(11) 0.0313(5) Uani 1 1 d .
B2D B 0.9660(3) -0.01555(5) 0.58359(12) 0.0343(5) Uani 1 1 d .
O1E O 0.44356(19) 0.06304(5) 0.90811(8) 0.0657(6) Uani 1 1 d .
O2E O 0.78084(14) 0.11376(3) 0.98638(6) 0.0324(3) Uani 1 1 d .
O3E O 0.26008(17) 0.01771(4) 0.75482(7) 0.0462(4) Uani 1 1 d .
C1E C 0.5732(2) 0.11173(5) 0.91671(9) 0.0348(5) Uani 1 1 d .
C2E C 0.4837(3) 0.12767(7) 0.87537(11) 0.0536(7) Uani 1 1 d .
H2EA H 0.4065 0.1179 0.8547 0.064 Uiso 1 1 calc R
C3E C 0.5051(3) 0.15667(8) 0.86444(13) 0.0679(9) Uani 1 1 d .
H3EA H 0.4440 0.1670 0.8360 0.081 Uiso 1 1 calc R
C4E C 0.6161(3) 0.17117(6) 0.89480(14) 0.0643(9) Uani 1 1 d .
H4EA H 0.6300 0.1915 0.8872 0.077 Uiso 1 1 calc R
C5E C 0.7070(3) 0.15669(5) 0.93599(12) 0.0464(6) Uani 1 1 d .
H5EA H 0.7828 0.1668 0.9569 0.056 Uiso 1 1 calc R
C6E C 0.6848(2) 0.12690(4) 0.94613(9) 0.0300(4) Uani 1 1 d .
C7E C 0.7698(2) 0.08468(4) 1.00239(9) 0.0309(4) Uani 1 1 d .
C8E C 0.8749(3) 0.07524(6) 1.04494(11) 0.0480(6) Uani 1 1 d .
H8EA H 0.9462 0.0885 1.0598 0.058 Uiso 1 1 calc R
C9E C 0.8746(3) 0.04703(7) 1.06488(14) 0.0649(8) Uani 1 1 d .
H9EA H 0.9453 0.0405 1.0942 0.078 Uiso 1 1 calc R
C10E C 0.7715(4) 0.02770(6) 1.04265(16) 0.0717(10) Uani 1 1 d .
H10E H 0.7723 0.0079 1.0565 0.086 Uiso 1 1 calc R
C11E C 0.6670(3) 0.03707(5) 1.00033(14) 0.0572(8) Uani 1 1 d .
H11E H 0.5966 0.0236 0.9857 0.069 Uiso 1 1 calc R
C12E C 0.6635(2) 0.06632(4) 0.97854(10) 0.0345(5) Uani 1 1 d .
C13E C 0.4679(2) 0.04287(5) 0.79947(10) 0.0322(5) Uani 1 1 d .
C14E C 0.6101(2) 0.05031(6) 0.79062(12) 0.0454(6) Uani 1 1 d .
H14E H 0.6615 0.0611 0.8218 0.055 Uiso 1 1 calc R
C15E C 0.6761(3) 0.04247(7) 0.73836(14) 0.0622(8) Uani 1 1 d .
H15E H 0.7715 0.0480 0.7333 0.075 Uiso 1 1 calc R
C16E C 0.6031(3) 0.02652(8) 0.69318(14) 0.0750(10) Uani 1 1 d .
H16E H 0.6495 0.0209 0.6572 0.090 Uiso 1 1 calc R
C17E C 0.4640(3) 0.01856(8) 0.69935(12) 0.0665(8) Uani 1 1 d .
H17E H 0.4142 0.0076 0.6681 0.080 Uiso 1 1 calc R
C18E C 0.3982(2) 0.02705(5) 0.75252(10) 0.0393(5) Uani 1 1 d .
C19E C 0.1792(2) 0.02451(5) 0.80379(9) 0.0328(5) Uani 1 1 d .
C20E C 0.0416(2) 0.01372(6) 0.79913(11) 0.0469(6) Uani 1 1 d .
H20E H 0.0100 0.0026 0.7642 0.056 Uiso 1 1 calc R
C21E C -0.0474(2) 0.01930(6) 0.84534(12) 0.0481(6) Uani 1 1 d .
H21E H -0.1413 0.0120 0.8423 0.058 Uiso 1 1 calc R
C22E C -0.0025(2) 0.03551(5) 0.89644(11) 0.0429(5) Uani 1 1 d .
H22E H -0.0652 0.0395 0.9282 0.051 Uiso 1 1 calc R
C23E C 0.1340(2) 0.04584(5) 0.90080(10) 0.0375(5) Uani 1 1 d .
H23E H 0.1645 0.0569 0.9361 0.045 Uiso 1 1 calc R
C24E C 0.2300(2) 0.04052(4) 0.85456(9) 0.0281(4) Uani 1 1 d .
B1E B 0.5545(3) 0.07924(6) 0.93191(11) 0.0381(6) Uani 1 1 d .
B2E B 0.3849(3) 0.05026(5) 0.85685(11) 0.0334(5) Uani 1 1 d .

loop_
_atom_site_aniso_label
_atom_site_aniso_U_11
_atom_site_aniso_U_22
_atom_site_aniso_U_33
_atom_site_aniso_U_23
_atom_site_aniso_U_13
_atom_site_aniso_U_12
O1A 0.0432(9) 0.0678(12) 0.0555(11) 0.0275(9) 0.0079(8) 0.0288(9)
O2A 0.0269(7) 0.0637(10) 0.0287(8) 0.0119(7) 0.0040(6) 0.0099(7)
O3A 0.0265(7) 0.0276(7) 0.0362(8) 0.0003(6) -0.0036(6) 0.0049(6)
C1A 0.0232(9) 0.0294(10) 0.0331(11) -0.0122(8) -0.0018(8) -0.0003(8)
C2A 0.0235(10) 0.0423(12) 0.0436(12) -0.0153(10) 0.0000(9) 0.0016(9)
C3A 0.0256(11) 0.0680(17) 0.0509(14) -0.0230(13) 0.0088(10) -0.0049(11)
C4A 0.0390(14) 0.093(2) 0.0414(14) -0.0029(14) 0.0158(11) -0.0057(14)
C5A 0.0404(13) 0.0823(19) 0.0358(13) 0.0100(12) 0.0086(10) 0.0025(13)
C6A 0.0228(10) 0.0482(13) 0.0282(10) -0.0033(9) 0.0025(8) 0.0010(9)
C7A 0.0228(9) 0.0400(11) 0.0232(10) -0.0017(8) 0.0013(8) 0.0009(8)
C8A 0.0286(11) 0.0587(15) 0.0308(11) 0.0057(10) -0.0017(9) 0.0099(10)
C9A 0.0216(10) 0.0531(14) 0.0391(12) -0.0061(10) 0.0015(9) 0.0055(9)
C10A 0.0311(11) 0.0415(12) 0.0343(11) -0.0042(9) 0.0097(9) -0.0066(9)
C11A 0.0357(11) 0.0296(11) 0.0316(11) 0.0030(8) 0.0037(9) 0.0007(9)
C12A 0.0262(10) 0.0230(9) 0.0278(10) -0.0025(8) -0.0006(8) -0.0011(8)
C13A 0.0236(10) 0.0474(13) 0.0286(10) 0.0106(9) 0.0045(8) 0.0031(9)
C14A 0.0262(11) 0.0676(17) 0.0331(12) 0.0087(11) -0.0004(9) 0.0005(10)
C15A 0.0315(12) 0.0822(19) 0.0306(12) -0.0040(12) -0.0004(9) -0.0146(12)
C16A 0.0441(13) 0.0475(14) 0.0373(12) -0.0065(10) 0.0069(10) -0.0127(11)
C17A 0.0311(11) 0.0369(12) 0.0343(11) 0.0019(9) 0.0038(9) -0.0003(9)
C18A 0.0243(10) 0.0364(11) 0.0254(10) 0.0062(8) 0.0026(8) -0.0020(8)
C19A 0.0287(10) 0.0280(10) 0.0352(11) 0.0022(8) 0.0086(8) 0.0009(8)
C20A 0.0322(11) 0.0432(13) 0.0384(12) -0.0053(10) 0.0049(9) -0.0010(9)
C21A 0.0436(13) 0.0471(14) 0.0531(15) -0.0140(11) 0.0109(11) -0.0072(11)
C22A 0.0574(16) 0.0394(13) 0.0597(16) -0.0156(12) 0.0242(13) -0.0109(12)
C23A 0.0491(14) 0.0295(12) 0.0650(16) 0.0082(11) 0.0299(12) 0.0094(10)
C24A 0.0308(11) 0.0305(11) 0.0414(12) 0.0086(9) 0.0147(9) 0.0042(9)
B1A 0.0301(12) 0.0252(11) 0.0337(12) -0.0012(9) -0.0021(9) 0.0042(9)
B2A 0.0287(12) 0.0455(15) 0.0381(13) 0.0196(11) 0.0112(10) 0.0101(11)
O1B 0.0349(9) 0.0523(10) 0.0651(11) -0.0271(9) 0.0015(8) -0.0144(7)
O2B 0.0267(7) 0.0343(8) 0.0261(7) -0.0044(6) 0.0038(5) -0.0030(6)
O3B 0.0292(7) 0.0321(8) 0.0365(8) -0.0052(6) -0.0039(6) -0.0039(6)
C1B 0.0230(10) 0.0321(11) 0.0336(11) 0.0086(8) -0.0018(8) -0.0006(8)
C2B 0.0254(11) 0.0415(12) 0.0473(13) 0.0102(10) -0.0028(9) -0.0030(9)
C3B 0.0225(10) 0.0611(16) 0.0505(14) 0.0225(12) 0.0065(10) 0.0018(10)
C4B 0.0389(13) 0.0571(15) 0.0387(12) 0.0119(11) 0.0136(10) 0.0129(11)
C5B 0.0365(12) 0.0441(13) 0.0301(11) 0.0018(9) 0.0079(9) 0.0045(10)
C6B 0.0269(10) 0.0302(10) 0.0267(10) 0.0068(8) 0.0023(8) 0.0015(8)
C7B 0.0258(10) 0.0280(10) 0.0234(9) 0.0000(8) 0.0013(7) -0.0004(8)
C8B 0.0286(10) 0.0334(11) 0.0307(10) 0.0004(8) -0.0024(8) -0.0083(8)
C9B 0.0245(10) 0.0443(12) 0.0377(12) 0.0055(10) 0.0029(9) -0.0061(9)
C10B 0.0317(11) 0.0464(13) 0.0397(12) -0.0016(10) 0.0111(9) 0.0017(10)
C11B 0.0354(12) 0.0381(12) 0.0356(11) -0.0102(9) 0.0044(9) -0.0025(9)
C12B 0.0281(10) 0.0268(10) 0.0283(10) -0.0010(8) -0.0007(8) -0.0018(8)
C13B 0.0360(11) 0.0289(11) 0.0361(11) -0.0041(9) 0.0144(9) -0.0025(9)
C14B 0.0554(15) 0.0324(12) 0.0579(15) 0.0040(11) 0.0263(12) 0.0013(11)
C15B 0.079(2) 0.0445(15) 0.0588(17) 0.0166(13) 0.0312(15) 0.0120(14)
C16B 0.078(2) 0.079(2) 0.0339(13) 0.0213(13) 0.0160(13) 0.0434(17)
C17B 0.0454(14) 0.0632(16) 0.0304(11) -0.0007(11) 0.0022(10) 0.0145(12)
C18B 0.0327(11) 0.0354(11) 0.0260(10) -0.0013(8) 0.0068(8) 0.0047(9)
C19B 0.0262(10) 0.0292(11) 0.0320(10) -0.0030(8) 0.0060(8) -0.0019(8)
C20B 0.0352(12) 0.0318(12) 0.0637(16) -0.0043(11) 0.0145(11) -0.0062(9)
C21B 0.0473(15) 0.0369(13) 0.0783(19) 0.0175(13) 0.0268(13) 0.0058(11)
C22B 0.0464(15) 0.0590(17) 0.0541(15) 0.0235(13) 0.0166(12) 0.0166(12)
C23B 0.0312(11) 0.0610(15) 0.0317(11) 0.0027(10) 0.0031(9) 0.0054(10)
C24B 0.0245(10) 0.0383(11) 0.0256(10) -0.0038(8) 0.0061(8) -0.0023(8)
B1B 0.0305(12) 0.0280(12) 0.0377(13) -0.0011(10) -0.0028(10) -0.0036(10)
B2B 0.0262(11) 0.0372(13) 0.0327(12) -0.0128(10) 0.0066(9) -0.0083(10)
O1C 0.0361(8) 0.0383(8) 0.0297(7) -0.0031(6) -0.0064(6) 0.0127(6)
O2C 0.0309(8) 0.0748(12) 0.0279(8) 0.0127(7) 0.0041(6) 0.0122(8)
O3C 0.0287(7) 0.0244(7) 0.0349(8) -0.0011(6) -0.0044(6) 0.0045(5)
C1C 0.0277(10) 0.0293(10) 0.0265(10) -0.0014(8) -0.0001(8) 0.0014(8)
C2C 0.0344(11) 0.0344(11) 0.0266(10) -0.0015(8) 0.0015(8) -0.0024(9)
C3C 0.0313(11) 0.0492(14) 0.0392(12) -0.0080(10) 0.0105(9) -0.0053(10)
C4C 0.0232(11) 0.0606(15) 0.0481(14) -0.0075(11) -0.0008(10) 0.0065(10)
C5C 0.0315(12) 0.0625(16) 0.0363(12) 0.0030(11) -0.0049(9) 0.0111(11)
C6C 0.0275(10) 0.0457(12) 0.0264(10) 0.0005(9) 0.0015(8) 0.0051(9)
C7C 0.0278(11) 0.0567(14) 0.0299(11) -0.0011(10) 0.0057(9) 0.0022(10)
C8C 0.0462(15) 0.088(2) 0.0335(13) 0.0043(13) 0.0103(11) 0.0004(14)
C9C 0.0472(15) 0.101(2) 0.0419(14) -0.0048(15) 0.0216(12) -0.0099(15)
C10C 0.0288(12) 0.0795(19) 0.0588(16) -0.0219(14) 0.0117(11) -0.0045(12)
C11C 0.0273(11) 0.0499(14) 0.0458(13) -0.0139(11) 0.0010(9) -0.0007(10)
C12C 0.0255(10) 0.0372(11) 0.0351(11) -0.0083(9) 0.0001(8) 0.0014(8)
C13C 0.0257(10) 0.0284(10) 0.0225(9) 0.0023(8) 0.0048(7) 0.0020(8)
C14C 0.0324(11) 0.0300(10) 0.0263(10) -0.0008(8) 0.0028(8) 0.0048(8)
C15C 0.0386(12) 0.0345(11) 0.0327(11) -0.0067(9) 0.0026(9) -0.0034(9)
C16C 0.0323(11) 0.0447(13) 0.0315(11) -0.0023(9) -0.0049(9) -0.0026(9)
C17C 0.0280(10) 0.0393(12) 0.0309(11) 0.0020(9) -0.0028(8) 0.0049(9)
C18C 0.0257(10) 0.0275(10) 0.0265(10) 0.0016(8) 0.0038(8) -0.0002(8)
C19C 0.0242(9) 0.0290(10) 0.0284(10) -0.0006(8) 0.0037(8) -0.0019(8)
C20C 0.0351(11) 0.0294(11) 0.0447(12) -0.0030(9) 0.0092(9) 0.0018(9)
C21C 0.0436(13) 0.0327(12) 0.0518(14) -0.0150(10) 0.0145(11) -0.0096(10)
C22C 0.0351(12) 0.0457(13) 0.0427(13) -0.0138(10) 0.0036(10) -0.0108(10)
C23C 0.0272(10) 0.0428(12) 0.0339(11) -0.0056(9) 0.0020(8) -0.0029(9)
C24C 0.0230(9) 0.0318(11) 0.0262(10) 0.0000(8) 0.0048(8) -0.0005(8)
B1C 0.0283(11) 0.0266(11) 0.0285(11) -0.0043(9) -0.0039(9) 0.0025(9)
B2C 0.0235(11) 0.0316(12) 0.0242(11) 0.0024(9) 0.0049(8) 0.0039(9)
O1D 0.0346(8) 0.0351(9) 0.0705(11) 0.0133(8) 0.0012(8) 0.0071(7)
O2D 0.0334(8) 0.0653(11) 0.0291(8) 0.0109(7) 0.0031(6) 0.0066(7)
O3D 0.0351(8) 0.0337(8) 0.0470(9) 0.0079(7) 0.0006(7) 0.0053(6)
C1D 0.0276(11) 0.0428(12) 0.0347(11) -0.0145(9) -0.0013(9) -0.0008(9)
C2D 0.0289(11) 0.0603(16) 0.0463(13) -0.0213(12) -0.0001(10) 0.0025(10)
C3D 0.0304(13) 0.100(2) 0.0512(16) -0.0314(16) 0.0100(11) -0.0037(13)
C4D 0.0455(16) 0.123(3) 0.0385(14) -0.0032(16) 0.0159(12) -0.0119(17)
C5D 0.0495(15) 0.100(2) 0.0334(13) 0.0118(14) 0.0098(11) -0.0006(15)
C6D 0.0290(11) 0.0614(15) 0.0272(11) -0.0028(10) 0.0014(9) 0.0001(10)
C7D 0.0286(10) 0.0416(12) 0.0228(10) -0.0017(8) -0.0011(8) 0.0012(9)
C8D 0.0350(12) 0.0497(14) 0.0322(11) 0.0023(10) -0.0050(9) 0.0092(10)
C9D 0.0262(11) 0.0497(14) 0.0407(12) -0.0082(10) -0.0011(9) 0.0072(9)
C10D 0.0319(11) 0.0458(13) 0.0399(12) -0.0061(10) 0.0065(9) -0.0025(10)
C11D 0.0358(11) 0.0319(11) 0.0347(11) -0.0016(9) 0.0019(9) -0.0010(9)
C12D 0.0291(10) 0.0293(10) 0.0270(10) -0.0073(8) -0.0018(8) -0.0004(8)
C13D 0.0312(11) 0.0292(11) 0.0359(11) 0.0056(9) 0.0107(9) 0.0027(8)
C14D 0.0402(12) 0.0363(12) 0.0431(13) 0.0048(10) 0.0086(10) -0.0010(10)
C15D 0.0570(15) 0.0347(12) 0.0460(14) -0.0047(10) 0.0148(11) -0.0060(11)
C16D 0.0548(15) 0.0251(11) 0.0560(15) 0.0002(10) 0.0253(12) 0.0031(10)
C17D 0.0394(12) 0.0342(12) 0.0524(14) 0.0110(10) 0.0179(10) 0.0120(10)
C18D 0.0311(11) 0.0287(11) 0.0393(12) 0.0062(9) 0.0111(9) 0.0024(9)
C19D 0.0375(12) 0.0342(12) 0.0365(12) 0.0036(9) 0.0108(9) -0.0015(9)
C20D 0.0476(14) 0.0557(16) 0.0407(13) 0.0046(11) 0.0032(11) -0.0108(12)
C21D 0.0686(18) 0.0606(17) 0.0385(13) -0.0080(12) 0.0100(12) -0.0260(14)
C22D 0.0693(18) 0.0386(13) 0.0506(15) -0.0079(11) 0.0201(13) -0.0091(13)
C23D 0.0512(14) 0.0312(12) 0.0514(14) 0.0002(10) 0.0200(11) 0.0023(10)
C24D 0.0339(11) 0.0295(11) 0.0406(12) 0.0033(9) 0.0144(9) 0.0022(9)
B1D 0.0315(12) 0.0260(12) 0.0360(13) -0.0091(10) -0.0020(10) 0.0007(9)
B2D 0.0287(12) 0.0326(13) 0.0426(14) 0.0096(10) 0.0102(10) 0.0051(10)
O1E 0.0482(10) 0.0978(15) 0.0518(11) -0.0324(10) 0.0096(8) -0.0401(10)
O2E 0.0294(7) 0.0301(7) 0.0372(8) -0.0023(6) -0.0034(6) -0.0030(6)
O3E 0.0439(9) 0.0665(11) 0.0287(8) -0.0121(7) 0.0061(7) -0.0130(8)
C1E 0.0266(10) 0.0528(13) 0.0255(10) -0.0007(9) 0.0062(8) 0.0034(9)
C2E 0.0369(13) 0.092(2) 0.0322(12) 0.0118(13) 0.0039(10) 0.0160(13)
C3E 0.0544(18) 0.096(2) 0.0549(17) 0.0387(17) 0.0201(14) 0.0352(17)
C4E 0.0681(19) 0.0520(16) 0.077(2) 0.0355(15) 0.0439(16) 0.0278(15)
C5E 0.0437(13) 0.0369(13) 0.0606(15) 0.0053(11) 0.0230(11) 0.0028(10)
C6E 0.0282(10) 0.0336(11) 0.0289(10) 0.0027(8) 0.0079(8) 0.0034(8)
C7E 0.0326(11) 0.0313(11) 0.0295(10) -0.0003(8) 0.0073(8) 0.0028(8)
C8E 0.0415(13) 0.0608(16) 0.0418(13) 0.0093(12) 0.0024(10) 0.0120(12)
C9E 0.0603(18) 0.070(2) 0.0658(18) 0.0301(16) 0.0214(14) 0.0247(16)
C10E 0.083(2) 0.0458(16) 0.091(2) 0.0365(16) 0.0500(19) 0.0327(16)
C11E 0.0651(17) 0.0305(13) 0.080(2) -0.0061(13) 0.0448(15) -0.0054(12)
C12E 0.0366(11) 0.0289(11) 0.0395(12) -0.0050(9) 0.0176(9) -0.0025(9)
C13E 0.0277(10) 0.0344(11) 0.0346(11) 0.0110(9) 0.0023(8) 0.0033(8)
C14E 0.0292(11) 0.0545(15) 0.0529(14) 0.0200(12) 0.0063(10) 0.0020(10)
C15E 0.0361(14) 0.087(2) 0.0653(18) 0.0342(16) 0.0175(13) 0.0103(14)
C16E 0.068(2) 0.109(3) 0.0513(17) 0.0126(17) 0.0348(16) 0.0171(19)
C17E 0.072(2) 0.091(2) 0.0380(14) -0.0071(14) 0.0217(13) 0.0015(17)
C18E 0.0389(12) 0.0471(13) 0.0324(11) 0.0029(10) 0.0061(9) 0.0000(10)
C19E 0.0323(11) 0.0379(12) 0.0280(10) 0.0010(9) -0.0003(8) -0.0030(9)
C20E 0.0395(13) 0.0608(16) 0.0395(13) -0.0004(11) -0.0074(10) -0.0156(11)
C21E 0.0284(12) 0.0614(16) 0.0542(15) 0.0140(12) -0.0024(11) -0.0082(11)
C22E 0.0326(12) 0.0511(14) 0.0461(13) 0.0066(11) 0.0136(10) 0.0060(10)
C23E 0.0381(12) 0.0385(12) 0.0363(12) -0.0049(9) 0.0060(9) -0.0010(9)
C24E 0.0286(10) 0.0275(10) 0.0281(10) 0.0011(8) 0.0012(8) 0.0009(8)
B1E 0.0296(12) 0.0538(16) 0.0318(12) -0.0156(11) 0.0101(10) -0.0126(11)
B2E 0.0331(13) 0.0334(13) 0.0335(12) -0.0002(10) -0.0010(10) -0.0054(10)

loop_
_atom_type_symbol
_atom_type_description
_atom_type_scat_dispersion_real
_atom_type_scat_dispersion_imag
_atom_type_scat_source
C C 0.0181 0.0091 'International Tables Vol C Tables 4.2.6.8 and 6.1.1.4'
H H 0.0000 0.0000 'International Tables Vol C Tables 4.2.6.8 and 6.1.1.4'
B B 0.0090 0.0039 'International Tables Vol C Tables 4.2.6.8 and 6.1.1.4'
O O 0.0492 0.0322 'International Tables Vol C Tables 4.2.6.8 and 6.1.1.4'

loop_
_geom_angle_atom_site_label_1
_geom_angle_atom_site_label_2
_geom_angle_atom_site_label_3
_geom_angle
B1A O1A B2A 145.8(2)
C6A O2A C7A 121.74(16)
C18A O3A C19A 122.10(15)
C6A C1A C2A 116.3(2)
C6A C1A B1A 118.03(18)
C2A C1A B1A 125.69(19)
C3A C2A C1A 122.1(2)
C3A C2A H2AA 119.0
C1A C2A H2AA 119.0
C2A C3A C4A 119.7(2)
C2A C3A H3AA 120.1
C4A C3A H3AA 120.1
C5A C4A C3A 120.4(2)
C5A C4A H4AA 119.8
C3A C4A H4AA 119.8
C4A C5A C6A 119.1(2)
C4A C5A H5AA 120.5
C6A C5A H5AA 120.5
O2A C6A C1A 123.06(18)
O2A C6A C5A 114.51(19)
C1A C6A C5A 122.4(2)
O2A C7A C12A 123.49(17)
O2A C7A C8A 114.61(18)
C12A C7A C8A 121.90(19)
C9A C8A C7A 119.0(2)
C9A C8A H8AA 120.5
C7A C8A H8AA 120.5
C8A C9A C10A 121.0(2)
C8A C9A H9AA 119.5
C10A C9A H9AA 119.5
C11A C10A C9A 119.1(2)
C11A C10A H10A 120.4
C9A C10A H10A 120.4
C10A C11A C12A 121.81(19)
C10A C11A H11A 119.1
C12A C11A H11A 119.1
C7A C12A C11A 117.11(18)
C7A C12A B1A 117.81(18)
C11A C12A B1A 125.07(18)
C18A C13A C14A 116.6(2)
C18A C13A B2A 118.01(19)
C14A C13A B2A 125.3(2)
C15A C14A C13A 122.1(2)
C15A C14A H14A 119.0
C13A C14A H14A 119.0
C14A C15A C16A 119.8(2)
C14A C15A H15A 120.1
C16A C15A H15A 120.1
C17A C16A C15A 120.2(2)
C17A C16A H16A 119.9
C15A C16A H16A 119.9
C18A C17A C16A 118.6(2)
C18A C17A H17A 120.7
C16A C17A H17A 120.7
O3A C18A C17A 114.72(17)
O3A C18A C13A 122.61(19)
C17A C18A C13A 122.68(19)
O3A C19A C20A 114.47(18)
O3A C19A C24A 122.92(19)
C20A C19A C24A 122.6(2)
C21A C20A C19A 119.4(2)
C21A C20A H20A 120.3
C19A C20A H20A 120.3
C20A C21A C22A 120.3(2)
C20A C21A H21A 119.9
C22A C21A H21A 119.9
C23A C22A C21A 120.0(2)
C23A C22A H22A 120.0
C21A C22A H22A 120.0
C22A C23A C24A 122.1(2)
C22A C23A H23A 119.0
C24A C23A H23A 119.0
C19A C24A C23A 115.7(2)
C19A C24A B2A 118.2(2)
C23A C24A B2A 126.2(2)
O1A B1A C1A 124.15(19)
O1A B1A C12A 119.9(2)
C1A B1A C12A 115.85(18)
O1A B2A C24A 121.3(2)
O1A B2A C13A 122.5(2)
C24A B2A C13A 116.13(18)
B1B O1B B2B 146.1(2)
C6B O2B C7B 121.77(15)
C19B O3B C18B 121.55(15)
C6B C1B C2B 116.3(2)
C6B C1B B1B 117.98(18)
C2B C1B B1B 125.76(19)
C3B C2B C1B 121.8(2)
C3B C2B H2BA 119.1
C1B C2B H2BA 119.1
C2B C3B C4B 119.7(2)
C2B C3B H3BA 120.1
C4B C3B H3BA 120.1
C5B C4B C3B 120.8(2)
C5B C4B H4BA 119.6
C3B C4B H4BA 119.6
C4B C5B C6B 118.8(2)
C4B C5B H5BA 120.6
C6B C5B H5BA 120.6
O2B C6B C1B 123.19(18)
O2B C6B C5B 114.26(18)
C1B C6B C5B 122.54(19)
O2B C7B C12B 123.16(17)
O2B C7B C8B 114.70(17)
C12B C7B C8B 122.14(18)
C9B C8B C7B 119.01(19)
C9B C8B H8BA 120.5
C7B C8B H8BA 120.5
C8B C9B C10B 120.83(19)
C8B C9B H9BA 119.6
C10B C9B H9BA 119.6
C11B C10B C9B 119.5(2)
C11B C10B H10B 120.2
C9B C10B H10B 120.2
C10B C11B C12B 121.7(2)
C10B C11B H11B 119.2
C12B C11B H11B 119.2
C7B C12B C11B 116.81(18)
C7B C12B B1B 118.30(18)
C11B C12B B1B 124.88(18)
C18B C13B C14B 117.1(2)
C18B C13B B2B 118.30(19)
C14B C13B B2B 124.6(2)
C15B C14B C13B 121.9(3)
C15B C14B H14B 119.1
C13B C14B H14B 119.1
C14B C15B C16B 120.0(2)
C14B C15B H15B 120.0
C16B C15B H15B 120.0
C17B C16B C15B 120.8(2)
C17B C16B H16B 119.6
C15B C16B H16B 119.6
C16B C17B C18B 117.7(3)
C16B C17B H17B 121.1
C18B C17B H17B 121.1
O3B C18B C17B 114.51(19)
O3B C18B C13B 123.05(18)
C17B C18B C13B 122.4(2)
O3B C19B C20B 114.82(18)
O3B C19B C24B 123.08(18)
C20B C19B C24B 122.1(2)
C21B C20B C19B 118.6(2)
C21B C20B H20B 120.7
C19B C20B H20B 120.7
C20B C21B C22B 121.3(2)
C20B C21B H21B 119.3
C22B C21B H21B 119.3
C23B C22B C21B 119.6(2)
C23B C22B H22B 120.2
C21B C22B H22B 120.2
C22B C23B C24B 121.7(2)
C22B C23B H23B 119.1
C24B C23B H23B 119.1
C19B C24B C23B 116.7(2)
C19B C24B B2B 118.38(18)
C23B C24B B2B 124.94(19)
O1B B1B C12B 120.6(2)
O1B B1B C1B 123.8(2)
C12B B1B C1B 115.59(18)
O1B B2B C24B 120.9(2)
O1B B2B C13B 123.5(2)
C24B B2B C13B 115.56(17)
B1C O1C B2C 142.65(17)
C6C O2C C7C 121.81(16)
C19C O3C C18C 121.89(15)
C6C C1C C2C 116.95(18)
C6C C1C B1C 118.42(18)
C2C C1C B1C 124.62(18)
C3C C2C C1C 121.53(19)
C3C C2C H2CA 119.2
C1C C2C H2CA 119.2
C2C C3C C4C 119.4(2)
C2C C3C H3CA 120.3
C4C C3C H3CA 120.3
C5C C4C C3C 121.0(2)
C5C C4C H4CA 119.5
C3C C4C H4CA 119.5
C4C C5C C6C 119.2(2)
C4C C5C H5CA 120.4
C6C C5C H5CA 120.4
O2C C6C C5C 114.91(18)
O2C C6C C1C 123.17(18)
C5C C6C C1C 121.9(2)
O2C C7C C8C 114.3(2)
O2C C7C C12C 123.08(19)
C8C C7C C12C 122.6(2)
C9C C8C C7C 118.8(2)
C9C C8C H8CA 120.6
C7C C8C H8CA 120.6
C8C C9C C10C 120.6(2)
C8C C9C H9CA 119.7
C10C C9C H9CA 119.7
C11C C10C C9C 119.8(2)
C11C C10C H10C 120.1
C9C C10C H10C 120.1
C10C C11C C12C 121.8(2)
C10C C11C H11C 119.1
C12C C11C H11C 119.1
C7C C12C C11C 116.4(2)
C7C C12C B1C 118.39(18)
C11C C12C B1C 125.2(2)
C18C C13C C14C 116.98(17)
C18C C13C B2C 118.00(17)
C14C C13C B2C 125.02(17)
C15C C14C C13C 121.58(19)
C15C C14C H14C 119.2
C13C C14C H14C 119.2
C14C C15C C16C 119.7(2)
C14C C15C H15C 120.2
C16C C15C H15C 120.2
C17C C16C C15C 120.68(19)
C17C C16C H16C 119.7
C15C C16C H16C 119.7
C16C C17C C18C 118.73(19)
C16C C17C H17C 120.6
C18C C17C H17C 120.6
O3C C18C C17C 114.58(17)
O3C C18C C13C 123.07(17)
C17C C18C C13C 122.35(18)
O3C C19C C20C 114.75(17)
O3C C19C C24C 122.97(17)
C20C C19C C24C 122.27(18)
C21C C20C C19C 118.6(2)
C21C C20C H20C 120.7
C19C C20C H20C 120.7
C20C C21C C22C 121.0(2)
C20C C21C H21C 119.5
C22C C21C H21C 119.5
C23C C22C C21C 119.7(2)
C23C C22C H22C 120.2
C21C C22C H22C 120.2
C22C C23C C24C 121.6(2)
C22C C23C H23C 119.2
C24C C23C H23C 119.2
C19C C24C C23C 116.86(18)
C19C C24C B2C 118.29(17)
C23C C24C B2C 124.85(18)
O1C B1C C1C 120.83(19)
O1C B1C C12C 124.04(19)
C1C B1C C12C 115.02(17)
O1C B2C C24C 122.46(18)
O1C B2C C13C 121.80(18)
C24C B2C C13C 115.72(17)
B1D O1D B2D 144.65(19)
C7D O2D C6D 121.51(17)
C18D O3D C19D 121.32(16)
C6D C1D C2D 116.2(2)
C6D C1D B1D 118.08(19)
C2D C1D B1D 125.7(2)
C3D C2D C1D 121.8(3)
C3D C2D H2DA 119.1
C1D C2D H2DA 119.1
C2D C3D C4D 119.6(2)
C2D C3D H3DA 120.2
C4D C3D H3DA 120.2
C5D C4D C3D 120.7(3)
C5D C4D H4DA 119.7
C3D C4D H4DA 119.7
C4D C5D C6D 118.9(3)
C4D C5D H5DA 120.6
C6D C5D H5DA 120.6
O2D C6D C1D 123.4(2)
O2D C6D C5D 113.8(2)
C1D C6D C5D 122.8(2)
O2D C7D C8D 114.59(18)
O2D C7D C12D 123.29(18)
C8D C7D C12D 122.1(2)
C9D C8D C7D 119.3(2)
C9D C8D H8DA 120.4
C7D C8D H8DA 120.4
C8D C9D C10D 120.8(2)
C8D C9D H9DA 119.6
C10D C9D H9DA 119.6
C11D C10D C9D 119.2(2)
C11D C10D H10D 120.4
C9D C10D H10D 120.4
C10D C11D C12D 122.0(2)
C10D C11D H11D 119.0
C12D C11D H11D 119.0
C7D C12D C11D 116.55(19)
C7D C12D B1D 118.18(19)
C11D C12D B1D 125.25(19)
C18D C13D C14D 117.30(19)
C18D C13D B2D 118.75(19)
C14D C13D B2D 123.9(2)
C15D C14D C13D 121.4(2)
C15D C14D H14D 119.3
C13D C14D H14D 119.3
C14D C15D C16D 119.6(2)
C14D C15D H15D 120.2
C16D C15D H15D 120.2
C17D C16D C15D 121.3(2)
C17D C16D H16D 119.4
C15D C16D H16D 119.4
C16D C17D C18D 118.2(2)
C16D C17D H17D 120.9
C18D C17D H17D 120.9
O3D C18D C13D 122.90(18)
O3D C18D C17D 114.86(19)
C13D C18D C17D 122.2(2)
O3D C19D C20D 114.4(2)
O3D C19D C24D 123.28(19)
C20D C19D C24D 122.3(2)
C21D C20D C19D 118.4(2)
C21D C20D H20D 120.8
C19D C20D H20D 120.8
C20D C21D C22D 120.8(2)
C20D C21D H21D 119.6
C22D C21D H21D 119.6
C23D C22D C21D 119.8(2)
C23D C22D H22D 120.1
C21D C22D H22D 120.1
C22D C23D C24D 121.6(2)
C22D C23D H23D 119.2
C24D C23D H23D 119.2
C19D C24D C23D 117.1(2)
C19D C24D B2D 118.06(19)
C23D C24D B2D 124.8(2)
O1D B1D C12D 120.5(2)
O1D B1D C1D 124.0(2)
C12D B1D C1D 115.51(19)
O1D B2D C13D 120.8(2)
O1D B2D C24D 123.5(2)
C13D B2D C24D 115.66(19)
B2E O1E B1E 145.4(2)
C6E O2E C7E 121.75(16)
C19E O3E C18E 121.55(17)
C6E C1E C2E 117.3(2)
C6E C1E B1E 118.32(19)
C2E C1E B1E 124.3(2)
C3E C2E C1E 121.5(3)
C3E C2E H2EA 119.3
C1E C2E H2EA 119.3
C2E C3E C4E 119.8(2)
C2E C3E H3EA 120.1
C4E C3E H3EA 120.1
C5E C4E C3E 121.3(3)
C5E C4E H4EA 119.3
C3E C4E H4EA 119.3
C4E C5E C6E 118.3(3)
C4E C5E H5EA 120.9
C6E C5E H5EA 120.9
O2E C6E C5E 115.21(19)
O2E C6E C1E 122.95(19)
C5E C6E C1E 121.8(2)
O2E C7E C12E 123.15(18)
O2E C7E C8E 113.83(19)
C12E C7E C8E 123.0(2)
C9E C8E C7E 119.4(3)
C9E C8E H8EA 120.3
C7E C8E H8EA 120.3
C8E C9E C10E 120.2(3)
C8E C9E H9EA 119.9
C10E C9E H9EA 119.9
C9E C10E C11E 120.4(2)
C9E C10E H10E 119.8
C11E C10E H10E 119.8
C10E C11E C12E 121.1(3)
C10E C11E H11E 119.4
C12E C11E H11E 119.4
C7E C12E C11E 115.8(2)
C7E C12E B1E 118.12(19)
C11E C12E B1E 126.0(2)
C18E C13E C14E 116.6(2)
C18E C13E B2E 117.63(19)
C14E C13E B2E 125.8(2)
C15E C14E C13E 121.8(3)
C15E C14E H14E 119.1
C13E C14E H14E 119.1
C14E C15E C16E 119.6(3)
C14E C15E H15E 120.2
C16E C15E H15E 120.2
C15E C16E C17E 121.1(3)
C15E C16E H16E 119.4
C17E C16E H16E 119.4
C16E C17E C18E 118.4(3)
C16E C17E H17E 120.8
C18E C17E H17E 120.8
O3E C18E C13E 123.4(2)
O3E C18E C17E 114.1(2)
C13E C18E C17E 122.5(2)
O3E C19E C24E 123.23(19)
O3E C19E C20E 114.75(19)
C24E C19E C20E 122.0(2)
C21E C20E C19E 119.4(2)
C21E C20E H20E 120.3
C19E C20E H20E 120.3
C20E C21E C22E 120.8(2)
C20E C21E H21E 119.6
C22E C21E H21E 119.6
C23E C22E C21E 119.3(2)
C23E C22E H22E 120.4
C21E C22E H22E 120.4
C22E C23E C24E 122.0(2)
C22E C23E H23E 119.0
C24E C23E H23E 119.0
C19E C24E C23E 116.47(19)
C19E C24E B2E 118.19(19)
C23E C24E B2E 125.32(19)
O1E B1E C1E 122.4(2)
O1E B1E C12E 121.8(2)
C1E B1E C12E 115.66(19)
O1E B2E C24E 120.4(2)
O1E B2E C13E 123.7(2)
C24E B2E C13E 115.82(18)

loop_
_geom_bond_atom_site_label_1
_geom_bond_atom_site_label_2
_geom_bond_distance
O1A B1A 1.358(3)
O1A B2A 1.367(3)
O2A C6A 1.377(2)
O2A C7A 1.380(2)
O3A C18A 1.376(2)
O3A C19A 1.378(2)
C1A C6A 1.392(3)
C1A C2A 1.410(3)
C1A B1A 1.540(3)
C2A C3A 1.374(3)
C2A H2AA 0.9500
C3A C4A 1.385(4)
C3A H3AA 0.9500
C4A C5A 1.378(4)
C4A H4AA 0.9500
C5A C6A 1.394(3)
C5A H5AA 0.9500
C7A C12A 1.386(3)
C7A C8A 1.392(3)
C8A C9A 1.371(3)
C8A H8AA 0.9500
C9A C10A 1.385(3)
C9A H9AA 0.9500
C10A C11A 1.378(3)
C10A H10A 0.9500
C11A C12A 1.403(3)
C11A H11A 0.9500
C12A B1A 1.540(3)
C13A C18A 1.398(3)
C13A C14A 1.403(3)
C13A B2A 1.537(4)
C14A C15A 1.364(4)
C14A H14A 0.9500
C15A C16A 1.400(4)
C15A H15A 0.9500
C16A C17A 1.387(3)
C16A H16A 0.9500
C17A C18A 1.387(3)
C17A H17A 0.9500
C19A C20A 1.391(3)
C19A C24A 1.394(3)
C20A C21A 1.373(3)
C20A H20A 0.9500
C21A C22A 1.381(4)
C21A H21A 0.9500
C22A C23A 1.374(4)
C22A H22A 0.9500
C23A C24A 1.417(3)
C23A H23A 0.9500
C24A B2A 1.522(3)
O1B B1B 1.356(3)
O1B B2B 1.361(3)
O2B C6B 1.377(2)
O2B C7B 1.379(2)
O3B C19B 1.375(2)
O3B C18B 1.376(3)
C1B C6B 1.393(3)
C1B C2B 1.414(3)
C1B B1B 1.541(3)
C2B C3B 1.377(3)
C2B H2BA 0.9500
C3B C4B 1.384(4)
C3B H3BA 0.9500
C4B C5B 1.376(3)
C4B H4BA 0.9500
C5B C6B 1.396(3)
C5B H5BA 0.9500
C7B C12B 1.388(3)
C7B C8B 1.395(3)
C8B C9B 1.374(3)
C8B H8BA 0.9500
C9B C10B 1.386(3)
C9B H9BA 0.9500
C10B C11B 1.375(3)
C10B H10B 0.9500
C11B C12B 1.412(3)
C11B H11B 0.9500
C12B B1B 1.537(3)
C13B C18B 1.398(3)
C13B C14B 1.403(3)
C13B B2B 1.533(3)
C14B C15B 1.354(4)
C14B H14B 0.9500
C15B C16B 1.397(4)
C15B H15B 0.9500
C16B C17B 1.392(4)
C16B H16B 0.9500
C17B C18B 1.394(3)
C17B H17B 0.9500
C19B C20B 1.393(3)
C19B C24B 1.398(3)
C20B C21B 1.372(4)
C20B H20B 0.9500
C21B C22B 1.377(4)
C21B H21B 0.9500
C22B C23B 1.376(4)
C22B H22B 0.9500
C23B C24B 1.404(3)
C23B H23B 0.9500
C24B B2B 1.529(3)
O1C B1C 1.353(3)
O1C B2C 1.362(3)
O2C C6C 1.375(3)
O2C C7C 1.378(3)
O3C C19C 1.376(2)
O3C C18C 1.380(2)
C1C C6C 1.400(3)
C1C C2C 1.410(3)
C1C B1C 1.539(3)
C2C C3C 1.378(3)
C2C H2CA 0.9500
C3C C4C 1.394(3)
C3C H3CA 0.9500
C4C C5C 1.370(3)
C4C H4CA 0.9500
C5C C6C 1.390(3)
C5C H5CA 0.9500
C7C C8C 1.393(3)
C7C C12C 1.397(3)
C8C C9C 1.381(4)
C8C H8CA 0.9500
C9C C10C 1.391(4)
C9C H9CA 0.9500
C10C C11C 1.375(4)
C10C H10C 0.9500
C11C C12C 1.414(3)
C11C H11C 0.9500
C12C B1C 1.546(3)
C13C C18C 1.395(3)
C13C C14C 1.399(3)
C13C B2C 1.539(3)
C14C C15C 1.378(3)
C14C H14C 0.9500
C15C C16C 1.392(3)
C15C H15C 0.9500
C16C C17C 1.374(3)
C16C H16C 0.9500
C17C C18C 1.393(3)
C17C H17C 0.9500
C19C C20C 1.389(3)
C19C C24C 1.394(3)
C20C C21C 1.378(3)
C20C H20C 0.9500
C21C C22C 1.387(3)
C21C H21C 0.9500
C22C C23C 1.367(3)
C22C H22C 0.9500
C23C C24C 1.409(3)
C23C H23C 0.9500
C24C B2C 1.536(3)
O1D B1D 1.350(3)
O1D B2D 1.368(3)
O2D C7D 1.379(3)
O2D C6D 1.380(3)
O3D C18D 1.377(3)
O3D C19D 1.382(3)
C1D C6D 1.390(3)
C1D C2D 1.415(3)
C1D B1D 1.544(3)
C2D C3D 1.380(4)
C2D H2DA 0.9500
C3D C4D 1.391(5)
C3D H3DA 0.9500
C4D C5D 1.373(4)
C4D H4DA 0.9500
C5D C6D 1.395(3)
C5D H5DA 0.9500
C7D C8D 1.393(3)
C7D C12D 1.394(3)
C8D C9D 1.372(3)
C8D H8DA 0.9500
C9D C10D 1.388(3)
C9D H9DA 0.9500
C10D C11D 1.382(3)
C10D H10D 0.9500
C11D C12D 1.408(3)
C11D H11D 0.9500
C12D B1D 1.537(3)
C13D C18D 1.391(3)
C13D C14D 1.402(3)
C13D B2D 1.528(3)
C14D C15D 1.373(3)
C14D H14D 0.9500
C15D C16D 1.386(4)
C15D H15D 0.9500
C16D C17D 1.378(4)
C16D H16D 0.9500
C17D C18D 1.394(3)
C17D H17D 0.9500
C19D C20D 1.393(3)
C19D C24D 1.395(3)
C20D C21D 1.383(4)
C20D H20D 0.9500
C21D C22D 1.391(4)
C21D H21D 0.9500
C22D C23D 1.370(4)
C22D H22D 0.9500
C23D C24D 1.403(3)
C23D H23D 0.9500
C24D B2D 1.530(3)
O1E B2E 1.353(3)
O1E B1E 1.365(3)
O2E C6E 1.369(2)
O2E C7E 1.373(2)
O3E C19E 1.377(3)
O3E C18E 1.380(3)
C1E C6E 1.393(3)
C1E C2E 1.408(3)
C1E B1E 1.527(4)
C2E C3E 1.357(4)
C2E H2EA 0.9500
C3E C4E 1.382(5)
C3E H3EA 0.9500
C4E C5E 1.380(4)
C4E H4EA 0.9500
C5E C6E 1.390(3)
C5E H5EA 0.9500
C7E C12E 1.390(3)
C7E C8E 1.394(3)
C8E C9E 1.355(4)
C8E H8EA 0.9500
C9E C10E 1.385(5)
C9E H9EA 0.9500
C10E C11E 1.386(4)
C10E H10E 0.9500
C11E C12E 1.413(3)
C11E H11E 0.9500
C12E B1E 1.530(4)
C13E C18E 1.390(3)
C13E C14E 1.412(3)
C13E B2E 1.544(3)
C14E C15E 1.370(4)
C14E H14E 0.9500
C15E C16E 1.380(5)
C15E H15E 0.9500
C16E C17E 1.381(4)
C16E H16E 0.9500
C17E C18E 1.394(3)
C17E H17E 0.9500
C19E C24E 1.389(3)
C19E C20E 1.393(3)
C20E C21E 1.367(4)
C20E H20E 0.9500
C21E C22E 1.383(4)
C21E H21E 0.9500
C22E C23E 1.375(3)
C22E H22E 0.9500
C23E C24E 1.409(3)
C23E H23E 0.9500
C24E B2E 1.532(3)
